data_7040383
loop_
_publ_author_name
'Huang, Haifeng'
'Shi, Yameng'
'Liu, Yanfang'
'Yang, Jun'

_publ_section_title
;
 1,2,4,5-Dioxadiazine-functionalized [N-NO2](-) furazan energetic salts.
;
_journal_issue 39
_journal_name_full 'Dalton transactions (Cambridge, England : 2003)'
_journal_page_first 15382
_journal_paper_doi 10.1039/c6dt02993k
_journal_volume 45
_journal_year 2016
_chemical_formula_sum 'C6 H10 N12 O9'
_chemical_formula_weight 394.26
_chemical_name_systematic
; 
 ? 
;
_space_group_crystal_system triclinic
_space_group_IT_number 2
_space_group_name_Hall '-P 1'
_space_group_name_H-M_alt 'P -1'
_symmetry_space_group_name_Hall '-P 1'
_symmetry_space_group_name_H-M 'P -1'
_atom_sites_solution_hydrogens difmap
_audit_creation_method SHELXL-2013
_audit_update_record
;
2016-07-24 deposited with the CCDC.
2016-08-19 downloaded from the CCDC.
;
_cell_angle_alpha 85.243(7)
_cell_angle_beta 83.980(7)
_cell_angle_gamma 85.302(7)
_cell_formula_units_Z 2
_cell_length_a 8.327(3)
_cell_length_b 8.515(3)
_cell_length_c 10.354(3)
_cell_measurement_reflns_used 793
_cell_measurement_temperature 293(2)
_cell_measurement_theta_max 47.408
_cell_measurement_theta_min 6.005
_cell_volume 725.6(4)
_computing_cell_refinement 'Bruker SMART'
_computing_data_collection 'Bruker SMART'
_computing_data_reduction 'Bruker SHELXTL'
_computing_molecular_graphics 'Bruker SHELXTL'
_computing_publication_material 'Bruker SHELXTL'
_computing_structure_refinement 'SHELXL-2013 (Sheldrick, 2013)'
_computing_structure_solution 'Bruker SHELXTL'
_diffrn_ambient_temperature 293(2)
_diffrn_measured_fraction_theta_full 0.972
_diffrn_measured_fraction_theta_max 0.999
_diffrn_measurement_device_type 'CCD area detector'
_diffrn_measurement_method 'phi and omega scans'
_diffrn_radiation_type MoK\a
_diffrn_radiation_wavelength 0.71073
_diffrn_reflns_av_R_equivalents 0.0281
_diffrn_reflns_av_unetI/netI 0.0543
_diffrn_reflns_Laue_measured_fraction_full 0.972
_diffrn_reflns_Laue_measured_fraction_max 0.999
_diffrn_reflns_limit_h_max 9
_diffrn_reflns_limit_h_min -9
_diffrn_reflns_limit_k_max 10
_diffrn_reflns_limit_k_min -10
_diffrn_reflns_limit_l_max 9
_diffrn_reflns_limit_l_min -12
_diffrn_reflns_number 4026
_diffrn_reflns_point_group_measured_fraction_full 0.972
_diffrn_reflns_point_group_measured_fraction_max 0.999
_diffrn_reflns_theta_full 25.242
_diffrn_reflns_theta_max 24.997
_diffrn_reflns_theta_min 1.983
_exptl_absorpt_coefficient_mu 0.166
_exptl_absorpt_correction_T_max 0.7456
_exptl_absorpt_correction_T_min 0.6431
_exptl_absorpt_correction_type multi-scan
_exptl_absorpt_process_details sadabs
_exptl_crystal_colour colorless
_exptl_crystal_density_diffrn 1.805
_exptl_crystal_description prismatic
_exptl_crystal_F_000 404
_exptl_crystal_size_max 0.20
_exptl_crystal_size_mid 0.14
_exptl_crystal_size_min 0.10
_refine_diff_density_max 0.761
_refine_diff_density_min -0.472
_refine_diff_density_rms 0.135
_refine_ls_extinction_method none
_refine_ls_goodness_of_fit_ref 1.041
_refine_ls_hydrogen_treatment refall
_refine_ls_matrix_type full
_refine_ls_number_parameters 284
_refine_ls_number_reflns 2552
_refine_ls_number_restraints 22
_refine_ls_restrained_S_all 1.104
_refine_ls_R_factor_all 0.1032
_refine_ls_R_factor_gt 0.0760
_refine_ls_shift/su_max 0.001
_refine_ls_shift/su_mean 0.000
_refine_ls_structure_factor_coef Fsqd
_refine_ls_weighting_details 'w=1/[\s^2^(Fo^2^)+(0.1509P)^2^+0.1122P] where P=(Fo^2^+2Fc^2^)/3'
_refine_ls_weighting_scheme calc
_refine_ls_wR_factor_gt 0.2047
_refine_ls_wR_factor_ref 0.2357
_reflns_Friedel_coverage 0.000
_reflns_number_gt 1730
_reflns_number_total 2552
_reflns_threshold_expression 'I > 2\s(I)'
_cod_data_source_file c6dt02993k2.cif
_cod_data_source_block cd16348
_cod_depositor_comments 'Adding full bibliography for 7040382--7040385.cif.'
_cod_database_code 7040383
_shelx_space_group_comment
; 
The symmetry employed for this shelxl refinement is uniquely defined 
by the following loop, which should always be used as a source of 
symmetry information in preference to the above space-group names. 
They are only intended as comments. 
;
_shelxl_version_number 2013-4

loop_
_space_group_symop_operation_xyz
'x, y, z'
'-x, -y, -z'

loop_
_atom_site_label
_atom_site_type_symbol
_atom_site_fract_x
_atom_site_fract_y
_atom_site_fract_z
_atom_site_U_iso_or_equiv
_atom_site_adp_type
_atom_site_occupancy
_atom_site_site_symmetry_order
_atom_site_calc_flag
_atom_site_refinement_flags_posn
_atom_site_refinement_flags_adp
N1 N 0.1298(4) 0.6159(4) 0.8267(4) 0.0492(10) Uani 1 1 d . .
N2 N 0.3729(4) 0.6940(4) 0.9685(3) 0.0420(8) Uani 1 1 d . .
N3 N 0.0284(4) 0.8800(4) 1.1336(3) 0.0418(9) Uani 1 1 d . .
N4 N 0.1797(4) 1.0079(4) 1.2545(3) 0.0423(9) Uani 1 1 d . .
N5 N 0.4437(4) 0.9139(3) 1.1518(3) 0.0352(8) Uani 1 1 d . .
N6 N 0.5223(4) 0.9922(3) 1.2244(3) 0.0357(8) Uani 1 1 d . .
N7 N 0.4731(4) 0.4207(4) 0.6682(3) 0.0389(8) Uani 1 1 d . .
N8 N 0.3212(4) 0.2953(4) 0.5457(3) 0.0402(8) Uani 1 1 d . .
N9 N 0.0578(4) 0.4018(3) 0.6409(3) 0.0343(8) Uani 1 1 d . .
N10 N -0.0221(4) 0.3199(3) 0.5711(3) 0.0323(7) Uani 1 1 d . .
N11 N 0.2259(5) 0.3801(5) 0.2466(4) 0.0432(9) Uani 1 1 d D .
N12 N 0.7478(5) 0.0663(4) 0.4561(4) 0.0421(9) Uani 1 1 d D .
O1 O 0.4041(3) 0.5958(4) 0.8628(3) 0.0709(11) Uani 1 1 d . U
O2 O 0.1034(4) 0.7219(6) 0.9277(5) 0.1091(17) Uani 1 1 d . U
O3 O 0.0246(3) 0.9763(3) 1.2313(3) 0.0489(8) Uani 1 1 d . .
O4 O 0.6724(3) 0.9800(3) 1.2047(3) 0.0502(8) Uani 1 1 d . .
O5 O 0.4557(3) 1.0771(3) 1.3114(3) 0.0497(8) Uani 1 1 d . .
O6 O 0.4767(3) 0.3199(3) 0.5728(3) 0.0454(8) Uani 1 1 d . .
O7 O 0.0429(3) 0.2254(3) 0.4903(3) 0.0413(7) Uani 1 1 d . .
O8 O -0.1729(3) 0.3383(3) 0.5878(3) 0.0444(7) Uani 1 1 d . .
O9 O 0.2731(5) 0.2738(4) 0.9923(3) 0.0555(9) Uani 1 1 d D .
C1 C 0.2760(4) 0.5655(4) 0.8034(4) 0.0386(10) Uani 1 1 d . .
C2 C 0.3225(4) 0.4586(4) 0.6998(3) 0.0318(9) Uani 1 1 d . .
C3 C 0.2236(4) 0.3801(4) 0.6238(3) 0.0312(8) Uani 1 1 d . .
C4 C 0.2283(5) 0.7446(4) 0.9920(4) 0.0376(9) Uani 1 1 d . .
C5 C 0.1799(4) 0.8481(4) 1.0975(3) 0.0319(9) Uani 1 1 d . .
C6 C 0.2781(4) 0.9272(4) 1.1721(3) 0.0332(9) Uani 1 1 d . .
H1 H 0.303(6) 0.438(7) 0.246(7) 0.11(3) Uiso 1 1 d D .
H2 H 0.259(10) 0.312(7) 0.301(6) 0.16(3) Uiso 1 1 d D .
H3 H 0.236(5) 0.356(5) 0.169(2) 0.052(13) Uiso 1 1 d D .
H4 H 0.133(3) 0.419(5) 0.263(5) 0.062(15) Uiso 1 1 d D .
H5 H 0.817(6) 0.131(5) 0.461(6) 0.09(2) Uiso 1 1 d D .
H6 H 0.800(9) -0.016(6) 0.485(8) 0.17(4) Uiso 1 1 d D .
H7 H 0.666(8) 0.045(11) 0.507(8) 0.19(4) Uiso 1 1 d D .
H8 H 0.687(8) 0.064(9) 0.397(5) 0.13(3) Uiso 1 1 d D .
H9A H 0.368(3) 0.247(7) 0.971(6) 0.11(2) Uiso 1 1 d D .
H9B H 0.206(8) 0.253(10) 0.946(7) 0.16(4) Uiso 1 1 d D .

loop_
_atom_site_aniso_label
_atom_site_aniso_U_11
_atom_site_aniso_U_22
_atom_site_aniso_U_33
_atom_site_aniso_U_23
_atom_site_aniso_U_13
_atom_site_aniso_U_12
N1 0.034(2) 0.062(2) 0.058(2) -0.0426(18) -0.0094(16) 0.0041(16)
N2 0.0323(19) 0.0512(19) 0.046(2) -0.0278(16) -0.0070(14) 0.0025(14)
N3 0.034(2) 0.054(2) 0.0389(19) -0.0155(16) -0.0025(14) 0.0003(15)
N4 0.0310(19) 0.056(2) 0.0412(19) -0.0156(16) -0.0036(14) 0.0021(15)
N5 0.0332(18) 0.0417(17) 0.0337(17) -0.0174(14) -0.0049(13) -0.0031(13)
N6 0.038(2) 0.0403(17) 0.0308(17) -0.0125(14) -0.0057(14) -0.0007(14)
N7 0.0326(19) 0.0419(17) 0.0441(19) -0.0193(15) -0.0040(14) 0.0015(14)
N8 0.0278(18) 0.0493(18) 0.045(2) -0.0181(16) -0.0017(14) 0.0026(14)
N9 0.0320(18) 0.0336(16) 0.0394(18) -0.0154(14) -0.0036(13) -0.0015(13)
N10 0.0332(19) 0.0282(15) 0.0372(17) -0.0123(13) -0.0044(13) -0.0008(12)
N11 0.039(2) 0.050(2) 0.042(2) -0.0200(18) -0.0013(17) 0.0047(18)
N12 0.039(2) 0.046(2) 0.046(2) -0.0146(17) -0.0124(18) -0.0075(17)
O1 0.0292(17) 0.100(2) 0.094(3) -0.075(2) -0.0096(16) 0.0057(16)
O2 0.035(2) 0.170(4) 0.141(3) -0.132(3) -0.023(2) 0.017(2)
O3 0.0323(17) 0.0714(19) 0.0450(17) -0.0294(14) 0.0011(12) 0.0030(14)
O4 0.0268(16) 0.074(2) 0.0531(18) -0.0220(15) -0.0074(12) -0.0006(13)
O5 0.0435(17) 0.0621(17) 0.0480(18) -0.0314(14) -0.0077(13) 0.0008(13)
O6 0.0280(16) 0.0595(17) 0.0502(17) -0.0290(14) 0.0006(12) 0.0063(12)
O7 0.0383(16) 0.0422(14) 0.0462(17) -0.0248(12) -0.0037(12) 0.0010(12)
O8 0.0229(16) 0.0495(16) 0.0639(19) -0.0240(14) -0.0026(12) -0.0031(11)
O9 0.045(2) 0.077(2) 0.0450(18) -0.0234(16) 0.0007(15) 0.0038(17)
C1 0.024(2) 0.045(2) 0.051(2) -0.0212(19) -0.0079(17) 0.0002(16)
C2 0.025(2) 0.0347(18) 0.037(2) -0.0066(16) -0.0024(15) -0.0009(15)
C3 0.029(2) 0.0288(17) 0.035(2) -0.0035(15) -0.0008(15) 0.0007(14)
C4 0.030(2) 0.044(2) 0.041(2) -0.0191(17) -0.0048(16) -0.0019(17)
C5 0.027(2) 0.0364(19) 0.034(2) -0.0073(16) -0.0042(15) -0.0024(15)
C6 0.036(2) 0.0376(19) 0.0255(19) -0.0067(15) -0.0001(15) -0.0004(16)

loop_
_atom_type_symbol
_atom_type_description
_atom_type_scat_dispersion_real
_atom_type_scat_dispersion_imag
_atom_type_scat_source
C C 0.0033 0.0016 'International Tables Vol C Tables 4.2.6.8 and 6.1.1.4'
H H 0.0000 0.0000 'International Tables Vol C Tables 4.2.6.8 and 6.1.1.4'
N N 0.0061 0.0033 'International Tables Vol C Tables 4.2.6.8 and 6.1.1.4'
O O 0.0106 0.0060 'International Tables Vol C Tables 4.2.6.8 and 6.1.1.4'

loop_
_geom_angle_atom_site_label_1
_geom_angle_atom_site_label_2
_geom_angle_atom_site_label_3
_geom_angle
C1 N1 O2 113.8(3)
C4 N2 O1 115.2(3)
C5 N3 O3 105.6(3)
C6 N4 O3 105.4(3)
N6 N5 C6 117.1(3)
O4 N6 O5 119.3(3)
O4 N6 N5 116.6(3)
O5 N6 N5 124.2(3)
C2 N7 O6 105.6(3)
C3 N8 O6 105.9(3)
N10 N9 C3 116.5(3)
O8 N10 O7 119.1(3)
O8 N10 N9 116.5(3)
O7 N10 N9 124.5(3)
H1 N11 H2 95(7)
H1 N11 H3 101(5)
H2 N11 H3 116(6)
H1 N11 H4 118(6)
H2 N11 H4 116(7)
H3 N11 H4 108(5)
H5 N12 H6 98(6)
H5 N12 H7 130(8)
H6 N12 H7 91(7)
H5 N12 H8 127(7)
H6 N12 H8 122(7)
H7 N12 H8 86(7)
C1 O1 N2 116.6(3)
C4 O2 N1 117.7(3)
N3 O3 N4 111.4(3)
N7 O6 N8 111.1(2)
H9A O9 H9B 118(8)
N1 C1 O1 128.5(4)
N1 C1 C2 120.0(3)
O1 C1 C2 111.4(3)
N7 C2 C3 110.4(3)
N7 C2 C1 119.5(3)
C3 C2 C1 130.1(3)
N8 C3 N9 131.9(4)
N8 C3 C2 107.1(3)
N9 C3 C2 121.0(3)
N2 C4 O2 127.9(4)
N2 C4 C5 120.8(3)
O2 C4 C5 111.3(3)
N3 C5 C6 110.5(3)
N3 C5 C4 120.1(3)
C6 C5 C4 129.4(3)
N4 C6 N5 130.9(4)
N4 C6 C5 107.1(3)
N5 C6 C5 122.0(3)

loop_
_geom_bond_atom_site_label_1
_geom_bond_atom_site_label_2
_geom_bond_distance
N1 C1 1.262(5)
N1 O2 1.425(4)
N2 C4 1.252(5)
N2 O1 1.422(4)
N3 C5 1.291(5)
N3 O3 1.350(4)
N4 C6 1.316(5)
N4 O3 1.390(4)
N5 N6 1.302(4)
N5 C6 1.370(5)
N6 O4 1.242(4)
N6 O5 1.257(4)
N7 C2 1.284(4)
N7 O6 1.358(4)
N8 C3 1.303(5)
N8 O6 1.389(4)
N9 N10 1.309(4)
N9 C3 1.372(5)
N10 O8 1.248(4)
N10 O7 1.259(4)
N11 H1 0.84(2)
N11 H2 0.82(2)
N11 H3 0.84(2)
N11 H4 0.823(19)
N12 H5 0.83(2)
N12 H6 0.84(2)
N12 H7 0.84(2)
N12 H8 0.83(2)
O1 C1 1.338(5)
O2 C4 1.328(5)
O9 H9A 0.81(2)
O9 H9B 0.81(2)
C1 C2 1.465(5)
C2 C3 1.435(5)
C4 C5 1.463(5)
C5 C6 1.424(5)

loop_
_geom_hbond_atom_site_label_D
_geom_hbond_atom_site_label_H
_geom_hbond_atom_site_label_A
_geom_hbond_distance_DH
_geom_hbond_distance_HA
_geom_hbond_distance_DA
_geom_hbond_angle_DHA
_geom_hbond_site_symmetry_A
O9 H9B N3 0.81(2) 2.57(3) 3.350(5) 160(8) 2_567
O9 H9A N5 0.81(2) 2.34(4) 3.063(5) 148(6) 2_667
O9 H9A N2 0.81(2) 2.41(5) 3.055(5) 137(6) 2_667
N12 H8 O5 0.83(2) 2.20(4) 2.978(5) 156(7) 1_544
N12 H8 O4 0.83(2) 2.19(5) 2.906(5) 144(7) 1_544
N12 H8 N6 0.83(2) 2.51(3) 3.327(5) 167(7) 1_544
N12 H7 O5 0.84(2) 2.25(5) 3.026(5) 153(9) 2_667
N12 H6 O7 0.84(2) 2.14(3) 2.964(5) 166(9) 2_656
N12 H5 O8 0.83(2) 2.30(5) 2.936(5) 133(5) 1_655
N12 H5 O7 0.83(2) 2.17(3) 2.968(5) 161(6) 1_655
N12 H5 N10 0.83(2) 2.59(3) 3.367(5) 157(6) 1_655
N11 H4 N9 0.823(19) 2.31(3) 3.074(5) 154(5) 2_566
N11 H4 N1 0.823(19) 2.52(4) 3.131(5) 132(4) 2_566
N11 H3 O9 0.84(2) 2.00(2) 2.833(5) 173(4) 1_554
N11 H2 O7 0.82(2) 2.62(8) 3.066(5) 115(7) .
N11 H2 O5 0.82(2) 2.48(6) 3.153(5) 139(7) 1_544
N11 H2 N8 0.82(2) 2.63(6) 3.286(5) 137(7) .
N11 H1 O1 0.84(2) 2.58(5) 3.186(5) 130(6) 2_666
N11 H1 N7 0.84(2) 2.57(3) 3.368(5) 160(6) 2_666

loop_
_geom_torsion_atom_site_label_1
_geom_torsion_atom_site_label_2
_geom_torsion_atom_site_label_3
_geom_torsion_atom_site_label_4
_geom_torsion
C6 N5 N6 O4 -179.6(3)
C6 N5 N6 O5 0.6(5)
C3 N9 N10 O8 179.2(3)
C3 N9 N10 O7 -0.5(5)
C4 N2 O1 C1 -1.7(6)
C1 N1 O2 C4 -5.7(7)
C5 N3 O3 N4 1.3(4)
C6 N4 O3 N3 -1.3(4)
C2 N7 O6 N8 -0.2(4)
C3 N8 O6 N7 0.0(4)
O2 N1 C1 O1 1.9(7)
O2 N1 C1 C2 -178.5(4)
N2 O1 C1 N1 1.8(7)
N2 O1 C1 C2 -177.8(3)
O6 N7 C2 C3 0.3(4)
O6 N7 C2 C1 179.0(3)
N1 C1 C2 N7 173.1(4)
O1 C1 C2 N7 -7.2(5)
N1 C1 C2 C3 -8.6(6)
O1 C1 C2 C3 171.1(4)
O6 N8 C3 N9 -179.8(3)
O6 N8 C3 C2 0.2(4)
N10 N9 C3 N8 2.9(6)
N10 N9 C3 C2 -177.1(3)
N7 C2 C3 N8 -0.3(4)
C1 C2 C3 N8 -178.8(4)
N7 C2 C3 N9 179.7(3)
C1 C2 C3 N9 1.2(6)
O1 N2 C4 O2 -2.5(7)
O1 N2 C4 C5 -179.5(3)
N1 O2 C4 N2 6.5(8)
N1 O2 C4 C5 -176.4(4)
O3 N3 C5 C6 -0.8(4)
O3 N3 C5 C4 179.9(3)
N2 C4 C5 N3 -169.5(4)
O2 C4 C5 N3 13.1(5)
N2 C4 C5 C6 11.4(6)
O2 C4 C5 C6 -166.0(4)
O3 N4 C6 N5 -179.9(3)
O3 N4 C6 C5 0.7(4)
N6 N5 C6 N4 0.0(6)
N6 N5 C6 C5 179.4(3)
N3 C5 C6 N4 0.1(4)
C4 C5 C6 N4 179.3(3)
N3 C5 C6 N5 -179.4(3)
C4 C5 C6 N5 -0.2(6)
